data_7111125
loop_
_publ_author_name
'Gorden, John D.'
'Macdonald, Charles L. B.'
'Cowley, Alan H.'

_publ_section_title
;
 A valence isomer of a dialane
;
_journal_issue 1
_journal_name_full 'Chemical Communications'
_journal_page_first 75
_journal_paper_doi 10.1039/b007341p
_journal_year 2001
_chemical_compound_source selfmade
_chemical_formula_analytical 'C28 H15 Al2 F15'
_chemical_formula_moiety ' ?'
_chemical_formula_structural '[C10 H15 Al][C18 Al F15]'
_chemical_formula_sum 'C28 H15 Al2 F15'
_chemical_formula_weight 690.36
_chemical_melting_point 405.1(10)
_chemical_name_common
;
pentamethylcyclopentadienyl aluminum tris(pentafluorophenyl)aluminum adduct
;
_space_group_IT_number 15
_symmetry_cell_setting monoclinic
_symmetry_space_group_name_Hall '-C 2yc'
_symmetry_space_group_name_H-M 'C 1 2/c 1'
_atom_sites_solution_hydrogens geom
_atom_sites_solution_primary direct
_atom_sites_solution_secondary difmap
_audit_creation_method SHELXL
_cell_angle_alpha 90.00
_cell_angle_beta 111.10(3)
_cell_angle_gamma 90.00
_cell_formula_units_Z 8
_cell_length_a 30.635(6)
_cell_length_b 9.814(2)
_cell_length_c 20.236(4)
_cell_measurement_reflns_used n/a
_cell_measurement_temperature 133(2)
_cell_measurement_theta_max n/a
_cell_measurement_theta_min n/a
_cell_volume 5676(2)
_computing_cell_refinement DENZO-SMN
_computing_data_collection 'Collect software, Nonius B.V. 1998'
_computing_data_reduction DENZO-SMN
_computing_molecular_graphics 'SHELXTL-Plus, XP, Siemens, 1994'
_computing_publication_material 'SHELXTL-Plus, XCIF, Siemens, 1994'
_computing_structure_refinement 'SHELXL-93 (Sheldrick, 1993)'
_computing_structure_solution 'SHELXS-86 (Sheldrick, 1990)'
_diffrn_ambient_temperature 133(2)
_diffrn_measurement_device 'Siemens P4'
_diffrn_measurement_method '\w scans'
_diffrn_radiation_monochromator graphite
_diffrn_radiation_source 'fine-focus sealed tube'
_diffrn_radiation_type MoK\a
_diffrn_radiation_wavelength 0.71073
_diffrn_reflns_av_R_equivalents 0.0868
_diffrn_reflns_av_sigmaI/netI 0.0944
_diffrn_reflns_limit_h_max 33
_diffrn_reflns_limit_h_min -28
_diffrn_reflns_limit_k_max 11
_diffrn_reflns_limit_k_min -11
_diffrn_reflns_limit_l_max 21
_diffrn_reflns_limit_l_min -22
_diffrn_reflns_number 8481
_diffrn_reflns_theta_max 25.10
_diffrn_reflns_theta_min 2.98
_diffrn_standards_decay_% n/a
_diffrn_standards_interval_count n/a
_diffrn_standards_number n/a
_exptl_absorpt_coefficient_mu 0.220
_exptl_absorpt_correction_T_max n/a
_exptl_absorpt_correction_T_min n/a
_exptl_absorpt_correction_type none
_exptl_crystal_colour 'pale yellow'
_exptl_crystal_density_diffrn 1.616
_exptl_crystal_density_meas ?
_exptl_crystal_density_method n/a
_exptl_crystal_description block
_exptl_crystal_F_000 2752
_exptl_crystal_size_max 0.2
_exptl_crystal_size_mid 0.1
_exptl_crystal_size_min 0.1
_refine_diff_density_max 0.435
_refine_diff_density_min -0.406
_refine_diff_density_rms 0.103
_refine_ls_extinction_method none
_refine_ls_goodness_of_fit_all 1.456
_refine_ls_goodness_of_fit_obs 1.518
_refine_ls_matrix_type full
_refine_ls_number_parameters 411
_refine_ls_number_reflns 3815
_refine_ls_number_restraints 0
_refine_ls_restrained_S_all 1.456
_refine_ls_restrained_S_obs 1.518
_refine_ls_R_factor_all 0.1248
_refine_ls_R_factor_obs 0.0767
_refine_ls_shift/esd_max -0.001
_refine_ls_shift/esd_mean 0.000
_refine_ls_structure_factor_coef Fsqd
_refine_ls_weighting_details 'w=1/[\s^2^(Fo^2^)+(0.1000P)^2^+0.0000P] where P=(Fo^2^+2Fc^2^)/3'
_refine_ls_weighting_scheme calc
_refine_ls_wR_factor_all 0.2316
_refine_ls_wR_factor_obs 0.1944
_reflns_number_observed 2593
_reflns_number_total 3815
_reflns_observed_criterion >2sigma(I)
_cod_data_source_file b007341psup1.cif
_cod_data_source_block c2c
_cod_depositor_comments
;
The following automatic conversions were performed:

'_chemical_melting_point' value '131-133 C' was changed to
'405.1(10)' - it was converted from degrees Celsius(C) to Kelvins(K),
the average value was taken and precision was
estimated.

'_symmetry_cell_setting' value 'Monoclinic' changed to
'monoclinic' according to
/home/saulius/struct/CIF-dictionaries/cif_core.dic dictionary named
'cif_core.dic' version 2.4.2 from 2011-04-26.

Automatic conversion script
Id: cif_fix_values 1891 2012-01-12 08:04:46Z andrius 

The following automatic conversions were performed:

'_exptl_crystal_density_meas' value 'n/a' was changed to '?' - the
value is perceived as not measured.

Automatic conversion script
Id: cif_fix_values 3008 2015-01-20 13:52:24Z robertas 

The following automatic conversions were performed:

'_refine_ls_weighting_scheme' value 'calc
w=1/[\s^2^(Fo^2^)+(0.1000P)^2^+0.0000P] where P=(Fo^2^+2Fc^2^)/3' was
changed to 'calc'. New tag '_refine_ls_weighting_details' was
created. The value of the new tag was set to
'w=1/[\s^2^(Fo^2^)+(0.1000P)^2^+0.0000P] where P=(Fo^2^+2Fc^2^)/3'.

Automatic conversion script
Id: cif_fix_values 3143 2015-03-26 13:38:13Z robertas 
;
_cod_original_cell_volume 5676.4(20)
_cod_original_sg_symbol_H-M C2/c
_cod_database_code 7111125

loop_
_symmetry_equiv_pos_as_xyz
'x, y, z'
'-x, y, -z+1/2'
'x+1/2, y+1/2, z'
'-x+1/2, y+1/2, -z+1/2'
'-x, -y, -z'
'x, -y, z-1/2'
'-x+1/2, -y+1/2, -z'
'x+1/2, -y+1/2, z-1/2'

loop_
_atom_site_aniso_label
_atom_site_aniso_U_11
_atom_site_aniso_U_22
_atom_site_aniso_U_33
_atom_site_aniso_U_23
_atom_site_aniso_U_13
_atom_site_aniso_U_12
Al2 0.0382(11) 0.0362(13) 0.0233(10) 0.0008(8) 0.0143(8) -0.0025(9)
Al1 0.0377(11) 0.0463(14) 0.0230(10) 0.0024(9) 0.0134(8) -0.0056(10)
F26 0.045(2) 0.051(3) 0.040(2) 0.000(2) 0.011(2) -0.003(2)
F36 0.055(3) 0.063(3) 0.028(2) -0.011(2) 0.027(2) -0.020(2)
F22 0.047(2) 0.054(3) 0.031(2) -0.004(2) 0.008(2) 0.005(2)
F34 0.044(2) 0.066(3) 0.071(3) 0.010(2) 0.036(2) -0.005(2)
F42 0.045(2) 0.057(3) 0.060(3) 0.022(2) 0.022(2) -0.003(2)
F46 0.054(3) 0.063(3) 0.068(3) 0.031(2) 0.021(2) -0.006(2)
F25 0.049(3) 0.046(3) 0.070(3) 0.010(2) 0.020(2) 0.013(2)
F45 0.077(3) 0.057(3) 0.064(3) 0.033(2) 0.025(2) 0.012(3)
F24 0.067(3) 0.038(3) 0.083(3) -0.009(2) 0.043(2) -0.001(2)
F23 0.066(3) 0.054(3) 0.051(2) -0.023(2) 0.019(2) -0.007(2)
C36 0.041(4) 0.035(4) 0.029(3) 0.007(3) 0.022(3) 0.004(3)
F33 0.138(5) 0.073(4) 0.091(4) -0.033(3) 0.100(4) -0.042(3)
C26 0.041(4) 0.038(5) 0.030(3) -0.003(3) 0.016(3) -0.011(3)
F35 0.072(3) 0.085(4) 0.033(2) -0.011(2) 0.019(2) -0.041(3)
C41 0.035(4) 0.035(4) 0.026(3) -0.004(3) 0.015(3) -0.004(3)
F32 0.155(5) 0.077(4) 0.056(3) -0.039(3) 0.073(3) -0.067(4)
F43 0.038(3) 0.086(4) 0.093(3) 0.024(3) 0.027(2) -0.003(3)
C34 0.024(4) 0.035(4) 0.045(4) 0.005(3) 0.015(3) -0.007(3)
C45 0.061(5) 0.039(5) 0.027(3) 0.012(3) 0.021(3) 0.010(4)
C21 0.037(4) 0.024(4) 0.029(3) 0.003(3) 0.018(3) -0.003(3)
F44 0.051(3) 0.091(4) 0.055(3) 0.022(2) 0.017(2) 0.024(3)
C35 0.043(4) 0.043(5) 0.026(3) 0.000(3) 0.014(3) -0.008(4)
C42 0.054(5) 0.032(4) 0.040(4) 0.005(3) 0.027(3) 0.011(4)
C22 0.046(4) 0.034(4) 0.038(4) -0.006(3) 0.024(3) -0.003(3)
C15 0.034(4) 0.052(5) 0.018(3) 0.007(3) 0.008(3) 0.000(3)
C32 0.071(5) 0.046(5) 0.045(4) -0.017(4) 0.036(4) -0.020(4)
C31 0.043(4) 0.037(4) 0.017(3) 0.002(3) 0.008(3) 0.002(3)
C44 0.033(4) 0.058(5) 0.031(4) 0.004(3) 0.010(3) 0.022(4)
C14 0.055(5) 0.039(5) 0.041(4) 0.010(3) 0.029(3) 0.001(4)
C25 0.035(4) 0.033(5) 0.058(5) 0.014(4) 0.028(3) 0.009(3)
C46 0.051(5) 0.042(5) 0.030(4) 0.001(3) 0.021(3) 0.001(4)
C11 0.050(4) 0.050(5) 0.023(3) 0.010(3) 0.019(3) 0.011(4)
C13 0.055(5) 0.067(6) 0.026(4) 0.009(4) 0.015(3) -0.016(4)
C43 0.038(4) 0.046(5) 0.052(4) 0.008(4) 0.023(3) 0.008(4)
C24 0.051(5) 0.018(4) 0.061(5) -0.009(3) 0.034(4) -0.006(3)
C33 0.066(5) 0.050(5) 0.053(5) -0.003(4) 0.047(4) -0.009(4)
C12 0.051(5) 0.073(7) 0.038(4) 0.019(4) 0.031(3) 0.010(5)
C23 0.053(5) 0.047(5) 0.044(4) -0.007(4) 0.026(4) -0.010(4)
C141 0.090(7) 0.051(6) 0.064(5) 0.016(4) 0.036(5) 0.020(5)
C121 0.052(5) 0.165(12) 0.055(5) 0.059(6) 0.035(4) 0.040(6)
C151 0.034(4) 0.071(6) 0.033(4) 0.008(4) -0.002(3) -0.007(4)
C131 0.088(7) 0.090(8) 0.039(4) 0.021(5) -0.001(4) -0.047(6)
C111 0.109(7) 0.064(6) 0.021(4) 0.004(4) 0.019(4) 0.033(5)

loop_
_atom_site_label
_atom_site_type_symbol
_atom_site_fract_x
_atom_site_fract_y
_atom_site_fract_z
_atom_site_U_iso_or_equiv
_atom_site_thermal_displace_type
_atom_site_occupancy
_atom_site_calc_flag
_atom_site_refinement_flags
Al2 Al 0.14056(7) 0.5198(2) 0.44711(9) 0.0317(5) Uani 1 d .
Al1 Al 0.13896(7) 0.5777(2) 0.32133(9) 0.0350(6) Uani 1 d .
F26 F 0.06069(13) 0.7235(4) 0.3872(2) 0.0464(10) Uani 1 d .
F36 F 0.07883(13) 0.3100(4) 0.3251(2) 0.0459(11) Uani 1 d .
F22 F 0.19917(13) 0.6972(4) 0.5910(2) 0.0456(11) Uani 1 d .
F34 F -0.03019(14) 0.1620(5) 0.4224(2) 0.0562(12) Uani 1 d .
F42 F 0.24241(13) 0.6143(5) 0.4758(2) 0.0532(12) Uani 1 d .
F46 F 0.16909(15) 0.2443(5) 0.5438(2) 0.0622(13) Uani 1 d .
F25 F 0.03802(14) 0.9549(5) 0.4359(2) 0.0553(11) Uani 1 d .
F45 F 0.2535(2) 0.1571(5) 0.6314(2) 0.0657(13) Uani 1 d .
F24 F 0.09575(15) 1.0634(5) 0.5604(2) 0.0581(12) Uani 1 d .
F23 F 0.17647(15) 0.9329(5) 0.6363(2) 0.0576(12) Uani 1 d .
C36 C 0.0623(2) 0.3162(7) 0.3790(3) 0.033(2) Uani 1 d .
F33 F 0.0119(2) 0.3192(5) 0.5392(3) 0.085(2) Uani 1 d .
C26 C 0.0908(2) 0.7729(7) 0.4494(3) 0.036(2) Uani 1 d .
F35 F 0.00439(15) 0.1574(5) 0.3173(2) 0.0636(14) Uani 1 d .
C41 C 0.2017(2) 0.4373(7) 0.5065(3) 0.031(2) Uani 1 d .
F32 F 0.0875(2) 0.4695(5) 0.5493(2) 0.086(2) Uani 1 d .
F43 F 0.32628(14) 0.5266(6) 0.5666(3) 0.0716(15) Uani 1 d .
C34 C 0.0075(2) 0.2402(7) 0.4277(3) 0.034(2) Uani 1 d .
C45 C 0.2495(3) 0.2720(8) 0.5927(3) 0.041(2) Uani 1 d .
C21 C 0.1310(2) 0.6978(7) 0.4861(3) 0.0281(15) Uani 1 d .
F44 F 0.33099(15) 0.2959(5) 0.6428(2) 0.0665(14) Uani 1 d .
C35 C 0.0250(2) 0.2382(8) 0.3737(3) 0.037(2) Uani 1 d .
C42 C 0.2433(3) 0.4992(7) 0.5144(3) 0.039(2) Uani 1 d .
C22 C 0.1587(2) 0.7597(7) 0.5487(3) 0.037(2) Uani 1 d .
C15 C 0.0871(2) 0.5879(8) 0.2136(3) 0.035(2) Uani 1 d .
C32 C 0.0667(3) 0.3925(8) 0.4899(4) 0.050(2) Uani 1 d .
C31 C 0.0856(2) 0.4007(7) 0.4368(3) 0.033(2) Uani 1 d .
C44 C 0.2886(2) 0.3399(8) 0.5975(3) 0.041(2) Uani 1 d .
C14 C 0.1038(3) 0.7213(8) 0.2350(3) 0.042(2) Uani 1 d .
C25 C 0.0783(2) 0.8925(7) 0.4729(4) 0.039(2) Uani 1 d .
C46 C 0.2070(2) 0.3204(8) 0.5475(3) 0.039(2) Uani 1 d .
C11 C 0.1255(2) 0.5034(8) 0.2147(3) 0.040(2) Uani 1 d .
C13 C 0.1538(3) 0.7193(9) 0.2500(3) 0.049(2) Uani 1 d .
C43 C 0.2877(2) 0.4577(8) 0.5600(4) 0.043(2) Uani 1 d .
C24 C 0.1072(3) 0.9498(7) 0.5354(4) 0.039(2) Uani 1 d .
C33 C 0.0292(3) 0.3190(8) 0.4860(4) 0.049(2) Uani 1 d .
C12 C 0.1658(3) 0.5869(10) 0.2362(4) 0.050(2) Uani 1 d .
C23 C 0.1483(3) 0.8786(8) 0.5744(4) 0.045(2) Uani 1 d .
C141 C 0.0749(3) 0.8447(9) 0.2365(4) 0.066(2) Uani 1 d .
H14A H 0.0676(17) 0.8943(33) 0.1930(13) 0.099 Uiso 1 calc R
H14B H 0.0922(8) 0.9023(29) 0.2755(18) 0.099 Uiso 1 calc R
H14C H 0.0464(9) 0.8162(9) 0.2421(31) 0.099 Uiso 1 calc R
C121 C 0.2138(3) 0.5436(14) 0.2386(4) 0.086(4) Uani 1 d .
H12A H 0.2154(10) 0.5528(84) 0.1923(11) 0.129 Uiso 1 calc R
H12B H 0.2192(11) 0.4503(24) 0.2536(41) 0.129 Uiso 1 calc R
H12C H 0.2372(4) 0.6003(50) 0.2715(33) 0.129 Uiso 1 calc R
C151 C 0.0374(2) 0.5398(9) 0.1927(3) 0.050(2) Uani 1 d .
H15A H 0.0243(6) 0.5276(53) 0.1423(5) 0.074 Uiso 1 calc R
H15B H 0.0195(5) 0.6063(24) 0.2068(25) 0.074 Uiso 1 calc R
H15C H 0.0368(3) 0.4547(26) 0.2157(22) 0.074 Uiso 1 calc R
C131 C 0.1852(3) 0.8388(11) 0.2677(4) 0.079(3) Uani 1 d .
H13A H 0.1914(20) 0.8669(44) 0.2265(10) 0.118 Uiso 1 calc R
H13B H 0.2141(9) 0.8149(21) 0.3048(25) 0.118 Uiso 1 calc R
H13C H 0.1706(10) 0.9121(23) 0.2834(33) 0.118 Uiso 1 calc R
C111 C 0.1201(3) 0.3553(9) 0.1927(3) 0.066(3) Uani 1 d .
H11A H 0.1068(20) 0.3493(9) 0.1420(4) 0.099 Uiso 1 calc R
H11B H 0.1000(16) 0.3106(17) 0.2128(26) 0.099 Uiso 1 calc R
H11C H 0.1503(4) 0.3121(17) 0.2093(27) 0.099 Uiso 1 calc R

loop_
_atom_type_symbol
_atom_type_description
_atom_type_scat_dispersion_real
_atom_type_scat_dispersion_imag
_atom_type_scat_source
C C 0.0033 0.0016 'International Tables Vol C Tables 4.2.6.8 and 6.1.1.4'
H H 0.0000 0.0000 'International Tables Vol C Tables 4.2.6.8 and 6.1.1.4'
F F 0.0171 0.0103 'International Tables Vol C Tables 4.2.6.8 and 6.1.1.4'
Al Al 0.0645 0.0514 'International Tables Vol C Tables 4.2.6.8 and 6.1.1.4'

loop_
_geom_angle_atom_site_label_1
_geom_angle_atom_site_label_2
_geom_angle_atom_site_label_3
_geom_angle
C21 Al2 C41 111.0(3)
C21 Al2 C31 108.5(3)
C41 Al2 C31 113.5(3)
C21 Al2 Al1 104.1(2)
C41 Al2 Al1 111.2(2)
C31 Al2 Al1 108.0(2)
C12 Al1 C13 37.9(3)
C12 Al1 C11 38.1(3)
C13 Al1 C11 64.1(3)
C12 Al1 C15 63.4(3)
C13 Al1 C15 63.8(3)
C11 Al1 C15 38.3(3)
C12 Al1 C14 63.8(3)
C13 Al1 C14 38.7(3)
C11 Al1 C14 64.1(3)
C15 Al1 C14 37.6(3)
C12 Al1 Al2 156.0(2)
C13 Al1 Al2 149.4(2)
C11 Al1 Al2 146.3(2)
C15 Al1 Al2 137.6(2)
C14 Al1 Al2 138.7(2)
C35 C36 F36 117.4(6)
C35 C36 C31 124.5(5)
F36 C36 C31 118.1(6)
F26 C26 C25 116.5(6)
F26 C26 C21 118.7(6)
C25 C26 C21 124.8(6)
C42 C41 C46 113.2(6)
C42 C41 Al2 121.5(5)
C46 C41 Al2 125.1(5)
F34 C34 C33 121.6(5)
F34 C34 C35 119.3(6)
C33 C34 C35 119.1(6)
C44 C45 F45 118.5(7)
C44 C45 C46 118.8(6)
F45 C45 C46 122.7(7)
C22 C21 C26 112.7(6)
C22 C21 Al2 128.4(5)
C26 C21 Al2 118.8(5)
F35 C35 C36 122.0(5)
F35 C35 C34 118.8(6)
C36 C35 C34 119.2(6)
F42 C42 C41 118.3(6)
F42 C42 C43 115.6(6)
C41 C42 C43 126.1(7)
C23 C22 F22 115.3(6)
C23 C22 C21 125.1(7)
F22 C22 C21 119.5(6)
C14 C15 C11 109.0(6)
C14 C15 C151 126.5(7)
C11 C15 C151 124.5(7)
C14 C15 Al1 71.6(4)
C11 C15 Al1 70.2(3)
C151 C15 Al1 124.4(4)
C33 C32 F32 118.1(6)
C33 C32 C31 124.9(7)
F32 C32 C31 117.0(6)
C32 C31 C36 112.4(6)
C32 C31 Al2 121.4(5)
C36 C31 Al2 126.2(4)
C45 C44 F44 120.0(7)
C45 C44 C43 122.3(6)
F44 C44 C43 117.6(7)
C15 C14 C13 106.9(6)
C15 C14 C141 126.8(7)
C13 C14 C141 126.2(8)
C15 C14 Al1 70.8(4)
C13 C14 Al1 69.3(4)
C141 C14 Al1 128.4(5)
F25 C25 C26 120.9(7)
F25 C25 C24 119.1(6)
C26 C25 C24 120.0(6)
F46 C46 C45 115.5(6)
F46 C46 C41 120.5(6)
C45 C46 C41 124.0(7)
C12 C11 C15 106.9(7)
C12 C11 C111 129.6(7)
C15 C11 C111 123.4(7)
C12 C11 Al1 70.6(4)
C15 C11 Al1 71.5(4)
C111 C11 Al1 125.3(5)
C12 C13 C14 107.7(7)
C12 C13 C131 125.8(8)
C14 C13 C131 126.0(9)
C12 C13 Al1 70.9(4)
C14 C13 Al1 71.9(4)
C131 C13 Al1 128.5(5)
F43 C43 C44 122.1(6)
F43 C43 C42 122.4(7)
C44 C43 C42 115.5(7)
F24 C24 C25 121.6(7)
F24 C24 C23 120.8(6)
C25 C24 C23 117.5(6)
C32 C33 F33 121.6(7)
C32 C33 C34 119.9(6)
F33 C33 C34 118.5(7)
C13 C12 C11 109.4(6)
C13 C12 C121 125.1(9)
C11 C12 C121 125.3(9)
C13 C12 Al1 71.1(4)
C11 C12 Al1 71.3(3)
C121 C12 Al1 127.3(5)
F23 C23 C22 122.3(7)
F23 C23 C24 117.9(7)
C22 C23 C24 119.7(7)

loop_
_geom_bond_atom_site_label_1
_geom_bond_atom_site_label_2
_geom_bond_distance
Al2 C21 1.982(7)
Al2 C41 1.997(7)
Al2 C31 1.999(7)
Al2 Al1 2.591(2)
Al1 C12 2.162(6)
Al1 C13 2.165(7)
Al1 C11 2.172(7)
Al1 C15 2.189(6)
Al1 C14 2.200(7)
F26 C26 1.355(7)
F36 C36 1.360(6)
F22 C22 1.373(8)
F34 C34 1.359(7)
F42 C42 1.368(8)
F46 C46 1.360(8)
F25 C25 1.339(8)
F45 C45 1.354(8)
F24 C24 1.322(8)
F23 C23 1.348(8)
C36 C35 1.346(10)
C36 C31 1.401(9)
F33 C33 1.361(7)
C26 C25 1.373(10)
C26 C21 1.396(9)
F35 C35 1.344(8)
C41 C42 1.368(10)
C41 C46 1.390(10)
F32 C32 1.367(8)
F43 C43 1.327(8)
C34 C33 1.366(10)
C34 C35 1.381(9)
C45 C44 1.346(10)
C45 C46 1.378(10)
C21 C22 1.386(9)
F44 C44 1.362(7)
C42 C43 1.401(10)
C22 C23 1.361(10)
C15 C14 1.416(10)
C15 C11 1.432(10)
C15 C151 1.501(9)
C32 C33 1.333(10)
C32 C31 1.396(9)
C44 C43 1.377(10)
C14 C13 1.448(10)
C14 C141 1.508(11)
C25 C24 1.376(10)
C11 C12 1.415(11)
C11 C111 1.511(11)
C13 C12 1.406(12)
C13 C131 1.478(11)
C24 C23 1.408(11)
C12 C121 1.513(10)
